data_4066234
loop_
_publ_author_name
'Bleeke, John R.'
'Lutes, Bryn L.'
'Lipschutz, Michael'
'Sakellariou-Thompson, Donastas'
'Lee, John Seonghyun'
'Rath, Nigam P.'

_publ_section_title
;
 Synthesis, Structure, Spectroscopy, and Reactivity of
 Oxapentadienyl&#x2212;Cobalt&#x2212;Phosphine Complexes&#x2020;,(1)
;
_journal_issue 21
_journal_name_full Organometallics
_journal_page_first 5057
_journal_paper_doi 10.1021/om100361a
_journal_volume 29
_journal_year 2010
_chemical_formula_sum 'C12 H27 Co F3 O5 P3 S'
_chemical_formula_weight 492.24
_chemical_name_systematic
; 
 ? 
;
_space_group_IT_number 14
_symmetry_cell_setting monoclinic
_symmetry_space_group_name_Hall '-P 2ybc'
_symmetry_space_group_name_H-M 'P 1 21/c 1'
_atom_sites_solution_hydrogens geom
_atom_sites_solution_primary direct
_atom_sites_solution_secondary difmap
_audit_creation_method SHELXL-97
_cell_angle_alpha 90.00
_cell_angle_beta 107.585(3)
_cell_angle_gamma 90.00
_cell_formula_units_Z 4
_cell_length_a 14.8592(9)
_cell_length_b 8.3390(5)
_cell_length_c 18.0971(11)
_cell_measurement_reflns_used 9830
_cell_measurement_temperature 100(2)
_cell_measurement_theta_max 36.89
_cell_measurement_theta_min 2.36
_cell_volume 2137.6(2)
_computing_cell_refinement 'Bruker SAINT'
_computing_data_collection 'Bruker APEX2'
_computing_data_reduction 'Bruker SAINT'
_computing_molecular_graphics 'Bruker SHELXTL'
_computing_publication_material 'Bruker SHELXTL'
_computing_structure_refinement 'SHELXL-97 (Sheldrick, 2008)'
_computing_structure_solution 'SHELXS-97 (Sheldrick, 2008)'
_diffrn_ambient_temperature 100(2)
_diffrn_measured_fraction_theta_full 1.000
_diffrn_measured_fraction_theta_max 0.999
_diffrn_measurement_device_type 'Bruker APEX-II CCD'
_diffrn_measurement_method '\f and \w scans'
_diffrn_radiation_monochromator graphite
_diffrn_radiation_source 'fine-focus sealed tube'
_diffrn_radiation_type MoK\a
_diffrn_radiation_wavelength 0.71073
_diffrn_reflns_av_R_equivalents 0.0473
_diffrn_reflns_av_sigmaI/netI 0.0242
_diffrn_reflns_limit_h_max 25
_diffrn_reflns_limit_h_min -25
_diffrn_reflns_limit_k_max 14
_diffrn_reflns_limit_k_min -14
_diffrn_reflns_limit_l_max 30
_diffrn_reflns_limit_l_min -30
_diffrn_reflns_number 137054
_diffrn_reflns_theta_full 25.00
_diffrn_reflns_theta_max 37.30
_diffrn_reflns_theta_min 2.36
_exptl_absorpt_coefficient_mu 1.168
_exptl_absorpt_correction_T_max 0.8735
_exptl_absorpt_correction_T_min 0.5801
_exptl_absorpt_correction_type multi-scan
_exptl_absorpt_process_details 'sadabs v2008/1'
_exptl_crystal_colour yellow
_exptl_crystal_density_diffrn 1.529
_exptl_crystal_density_meas ?
_exptl_crystal_density_method 'not measured'
_exptl_crystal_description plate
_exptl_crystal_F_000 1016
_exptl_crystal_size_max 0.52
_exptl_crystal_size_mid 0.14
_exptl_crystal_size_min 0.12
_refine_diff_density_max 0.540
_refine_diff_density_min -0.352
_refine_diff_density_rms 0.072
_refine_ls_extinction_method none
_refine_ls_goodness_of_fit_ref 1.039
_refine_ls_hydrogen_treatment constr
_refine_ls_matrix_type full
_refine_ls_number_parameters 235
_refine_ls_number_reflns 11095
_refine_ls_number_restraints 0
_refine_ls_restrained_S_all 1.039
_refine_ls_R_factor_all 0.0381
_refine_ls_R_factor_gt 0.0257
_refine_ls_shift/su_max 0.004
_refine_ls_shift/su_mean 0.000
_refine_ls_structure_factor_coef Fsqd
_refine_ls_weighting_details 'calc w=1/[\s^2^(Fo^2^)+(0.0268P)^2^+0.5634P] where P=(Fo^2^+2Fc^2^)/3'
_refine_ls_weighting_scheme calc
_refine_ls_wR_factor_gt 0.0569
_refine_ls_wR_factor_ref 0.0619
_reflns_number_gt 9131
_reflns_number_total 11095
_reflns_threshold_expression >2sigma(I)
_cod_data_source_file om100361a_si_002.cif
_cod_data_source_block j4510
_cod_depositor_comments
;
The following automatic conversions were performed:

'_symmetry_cell_setting' value 'Monoclinic' changed to 'monoclinic'
according to /home/saulius/struct/CIF-dictionaries/cif_core.dic
dictionary named 'cif_core.dic' version 2.4.1 from 2010-06-29.

Automatic conversion script
Id: cif_fix_values 1715 2011-07-08 13:25:40Z adriana 

The following automatic conversions were performed:

'_exptl_crystal_density_meas' value 'no' was changed to '?' - the
value is perceived as not measured.

Automatic conversion script
Id: cif_fix_values 3008 2015-01-20 13:52:24Z robertas 
;
_cod_original_sg_symbol_H-M P2(1)/c
_cod_database_code 4066234

loop_
_symmetry_equiv_pos_as_xyz
'x, y, z'
'-x, y+1/2, -z+1/2'
'-x, -y, -z'
'x, -y-1/2, z-1/2'

loop_
_atom_site_label
_atom_site_type_symbol
_atom_site_fract_x
_atom_site_fract_y
_atom_site_fract_z
_atom_site_U_iso_or_equiv
_atom_site_adp_type
_atom_site_occupancy
_atom_site_symmetry_multiplicity
_atom_site_calc_flag
_atom_site_refinement_flags
Co1 Co 0.183150(8) 0.276072(13) 0.956082(6) 0.00881(2) Uani 1 1 d .
S1 S 0.294953(16) -0.34052(3) 0.790761(13) 0.01554(4) Uani 1 1 d .
P1 P 0.328360(15) 0.19846(3) 0.956813(13) 0.01141(4) Uani 1 1 d .
P2 P 0.103651(15) 0.13276(3) 0.855486(12) 0.01015(4) Uani 1 1 d .
P3 P 0.227941(16) 0.43658(3) 1.057297(12) 0.01214(4) Uani 1 1 d .
F1 F 0.40410(6) -0.37667(12) 0.70182(4) 0.0415(2) Uani 1 1 d .
F2 F 0.46070(5) -0.47666(9) 0.81571(4) 0.03005(15) Uani 1 1 d .
F3 F 0.46106(5) -0.22173(10) 0.79973(5) 0.03865(18) Uani 1 1 d .
O1 O 0.10021(8) 0.07729(14) 1.04936(5) 0.0483(3) Uani 1 1 d .
O2 O 0.09749(5) 0.55185(9) 0.86410(4) 0.02123(14) Uani 1 1 d .
O3 O 0.31803(6) -0.31474(11) 0.87306(4) 0.02758(17) Uani 1 1 d .
O4 O 0.25293(5) -0.20400(9) 0.74402(5) 0.02281(14) Uani 1 1 d .
O5 O 0.25292(6) -0.49292(10) 0.76346(6) 0.03109(18) Uani 1 1 d .
C1 C 0.13498(8) 0.15341(13) 1.01270(6) 0.02190(19) Uani 1 1 d .
C2 C 0.13491(6) 0.44455(10) 0.90031(5) 0.01311(13) Uani 1 1 d .
C3 C 0.41090(7) -0.35446(13) 0.77602(6) 0.02123(18) Uani 1 1 d .
C11 C 0.42480(6) 0.34058(12) 0.99124(6) 0.01823(16) Uani 1 1 d .
H11A H 0.4303 0.3719 1.0446 0.027 Uiso 1 1 calc R
H11B H 0.4122 0.4358 0.9580 0.027 Uiso 1 1 calc R
H11C H 0.4839 0.2906 0.9897 0.027 Uiso 1 1 calc R
C12 C 0.37027(7) 0.02526(13) 1.01876(7) 0.02371(19) Uani 1 1 d .
H12A H 0.3329 -0.0692 0.9959 0.036 Uiso 1 1 calc R
H12B H 0.3636 0.0457 1.0702 0.036 Uiso 1 1 calc R
H12C H 0.4368 0.0059 1.0235 0.036 Uiso 1 1 calc R
C13 C 0.34944(7) 0.13708(12) 0.86700(6) 0.01884(16) Uani 1 1 d .
H13A H 0.4165 0.1120 0.8771 0.028 Uiso 1 1 calc R
H13B H 0.3316 0.2244 0.8291 0.028 Uiso 1 1 calc R
H13C H 0.3115 0.0418 0.8464 0.028 Uiso 1 1 calc R
C21 C 0.12249(6) 0.17266(12) 0.76278(5) 0.01681(15) Uani 1 1 d .
H21A H 0.1761 0.1092 0.7584 0.025 Uiso 1 1 calc R
H21B H 0.1358 0.2870 0.7590 0.025 Uiso 1 1 calc R
H21C H 0.0657 0.1434 0.7208 0.025 Uiso 1 1 calc R
C22 C -0.02195(6) 0.16419(11) 0.83487(5) 0.01532(15) Uani 1 1 d .
H22A H -0.0561 0.0957 0.7914 0.023 Uiso 1 1 calc R
H22B H -0.0370 0.2769 0.8212 0.023 Uiso 1 1 calc R
H22C H -0.0408 0.1370 0.8808 0.023 Uiso 1 1 calc R
C23 C 0.11542(7) -0.08258(11) 0.86676(6) 0.01907(17) Uani 1 1 d .
H23A H 0.0762 -0.1351 0.8196 0.029 Uiso 1 1 calc R
H23B H 0.0948 -0.1163 0.9110 0.029 Uiso 1 1 calc R
H23C H 0.1816 -0.1130 0.8759 0.029 Uiso 1 1 calc R
C31 C 0.12600(7) 0.51339(14) 1.08120(6) 0.02129(18) Uani 1 1 d .
H31A H 0.0886 0.4236 1.0910 0.032 Uiso 1 1 calc R
H31B H 0.0872 0.5775 1.0378 0.032 Uiso 1 1 calc R
H31C H 0.1471 0.5806 1.1277 0.032 Uiso 1 1 calc R
C32 C 0.28806(8) 0.62094(12) 1.04818(6) 0.02244(19) Uani 1 1 d .
H32A H 0.2889 0.6926 1.0913 0.034 Uiso 1 1 calc R
H32B H 0.2548 0.6732 0.9990 0.034 Uiso 1 1 calc R
H32C H 0.3530 0.5968 1.0493 0.034 Uiso 1 1 calc R
C33 C 0.29882(7) 0.34961(13) 1.14786(5) 0.01801(16) Uani 1 1 d .
H33A H 0.3594 0.3139 1.1426 0.027 Uiso 1 1 calc R
H33B H 0.2654 0.2578 1.1610 0.027 Uiso 1 1 calc R
H33C H 0.3100 0.4301 1.1891 0.027 Uiso 1 1 calc R

loop_
_atom_site_aniso_label
_atom_site_aniso_U_11
_atom_site_aniso_U_22
_atom_site_aniso_U_33
_atom_site_aniso_U_23
_atom_site_aniso_U_13
_atom_site_aniso_U_12
Co1 0.00960(4) 0.00884(5) 0.00752(4) 0.00003(3) 0.00189(3) -0.00122(3)
S1 0.01409(9) 0.01490(9) 0.01693(9) 0.00267(7) 0.00362(7) 0.00073(7)
P1 0.00984(8) 0.01117(9) 0.01216(9) 0.00103(7) 0.00173(7) 0.00005(6)
P2 0.00983(8) 0.00951(8) 0.01052(8) -0.00159(6) 0.00219(6) -0.00085(6)
P3 0.01328(9) 0.01413(9) 0.00859(8) -0.00201(7) 0.00266(7) -0.00123(7)
F1 0.0391(4) 0.0702(6) 0.0191(3) 0.0039(3) 0.0146(3) 0.0164(4)
F2 0.0223(3) 0.0365(4) 0.0287(3) 0.0041(3) 0.0037(3) 0.0136(3)
F3 0.0214(3) 0.0377(4) 0.0562(5) 0.0018(4) 0.0107(3) -0.0098(3)
O1 0.0636(7) 0.0587(7) 0.0243(4) 0.0021(4) 0.0158(4) -0.0412(6)
O2 0.0236(3) 0.0138(3) 0.0216(3) 0.0026(2) -0.0003(3) 0.0023(2)
O3 0.0311(4) 0.0369(4) 0.0168(3) 0.0045(3) 0.0103(3) 0.0089(3)
O4 0.0208(3) 0.0204(3) 0.0239(3) 0.0067(3) 0.0017(3) 0.0049(3)
O5 0.0243(4) 0.0185(4) 0.0470(5) -0.0015(3) 0.0054(4) -0.0056(3)
C1 0.0265(5) 0.0250(5) 0.0133(4) -0.0010(3) 0.0047(3) -0.0129(4)
C2 0.0145(3) 0.0118(3) 0.0118(3) -0.0020(3) 0.0021(3) -0.0011(3)
C3 0.0173(4) 0.0284(5) 0.0172(4) 0.0019(3) 0.0041(3) 0.0024(3)
C11 0.0132(3) 0.0208(4) 0.0200(4) -0.0032(3) 0.0041(3) -0.0053(3)
C12 0.0195(4) 0.0206(4) 0.0286(5) 0.0107(4) 0.0037(4) 0.0053(3)
C13 0.0147(4) 0.0237(4) 0.0181(4) -0.0045(3) 0.0049(3) 0.0020(3)
C21 0.0157(4) 0.0229(4) 0.0116(3) -0.0032(3) 0.0039(3) -0.0023(3)
C22 0.0103(3) 0.0193(4) 0.0159(4) -0.0014(3) 0.0032(3) -0.0015(3)
C23 0.0214(4) 0.0104(3) 0.0235(4) -0.0023(3) 0.0041(3) -0.0006(3)
C31 0.0179(4) 0.0302(5) 0.0151(4) -0.0059(3) 0.0041(3) 0.0055(3)
C32 0.0324(5) 0.0166(4) 0.0186(4) -0.0055(3) 0.0081(4) -0.0087(4)
C33 0.0161(4) 0.0263(5) 0.0104(3) 0.0000(3) 0.0021(3) -0.0004(3)

loop_
_atom_type_symbol
_atom_type_description
_atom_type_scat_dispersion_real
_atom_type_scat_dispersion_imag
_atom_type_scat_source
C C 0.0033 0.0016 'International Tables Vol C Tables 4.2.6.8 and 6.1.1.4'
H H 0.0000 0.0000 'International Tables Vol C Tables 4.2.6.8 and 6.1.1.4'
O O 0.0106 0.0060 'International Tables Vol C Tables 4.2.6.8 and 6.1.1.4'
F F 0.0171 0.0103 'International Tables Vol C Tables 4.2.6.8 and 6.1.1.4'
P P 0.1023 0.0942 'International Tables Vol C Tables 4.2.6.8 and 6.1.1.4'
S S 0.1246 0.1234 'International Tables Vol C Tables 4.2.6.8 and 6.1.1.4'
Co Co 0.3494 0.9721 'International Tables Vol C Tables 4.2.6.8 and 6.1.1.4'

loop_
_geom_angle_atom_site_label_1
_geom_angle_atom_site_label_2
_geom_angle_atom_site_label_3
_geom_angle
C1 Co1 C2 129.69(5)
C1 Co1 P2 87.39(3)
C2 Co1 P2 86.27(3)
C1 Co1 P3 86.70(3)
C2 Co1 P3 87.71(3)
P2 Co1 P3 165.945(10)
C1 Co1 P1 112.98(4)
C2 Co1 P1 117.32(3)
P2 Co1 P1 97.060(10)
P3 Co1 P1 96.987(10)
O5 S1 O3 115.52(6)
O5 S1 O4 115.48(5)
O3 S1 O4 114.46(5)
O5 S1 C3 103.00(5)
O3 S1 C3 102.73(5)
O4 S1 C3 103.01(5)
C11 P1 C12 102.63(5)
C11 P1 C13 99.14(5)
C12 P1 C13 102.00(5)
C11 P1 Co1 118.02(3)
C12 P1 Co1 112.42(4)
C13 P1 Co1 119.97(3)
C22 P2 C23 103.04(5)
C22 P2 C21 102.75(4)
C23 P2 C21 104.46(5)
C22 P2 Co1 110.78(3)
C23 P2 Co1 115.87(3)
C21 P2 Co1 118.14(3)
C32 P3 C33 104.75(5)
C32 P3 C31 101.10(5)
C33 P3 C31 103.00(5)
C32 P3 Co1 118.27(3)
C33 P3 Co1 117.15(3)
C31 P3 Co1 110.41(3)
O1 C1 Co1 177.11(12)
O2 C2 Co1 175.40(8)
F1 C3 F3 107.81(9)
F1 C3 F2 107.34(9)
F3 C3 F2 107.21(8)
F1 C3 S1 111.70(7)
F3 C3 S1 111.18(8)
F2 C3 S1 111.38(7)
P1 C11 H11A 109.5
P1 C11 H11B 109.5
H11A C11 H11B 109.5
P1 C11 H11C 109.5
H11A C11 H11C 109.5
H11B C11 H11C 109.5
P1 C12 H12A 109.5
P1 C12 H12B 109.5
H12A C12 H12B 109.5
P1 C12 H12C 109.5
H12A C12 H12C 109.5
H12B C12 H12C 109.5
P1 C13 H13A 109.5
P1 C13 H13B 109.5
H13A C13 H13B 109.5
P1 C13 H13C 109.5
H13A C13 H13C 109.5
H13B C13 H13C 109.5
P2 C21 H21A 109.5
P2 C21 H21B 109.5
H21A C21 H21B 109.5
P2 C21 H21C 109.5
H21A C21 H21C 109.5
H21B C21 H21C 109.5
P2 C22 H22A 109.5
P2 C22 H22B 109.5
H22A C22 H22B 109.5
P2 C22 H22C 109.5
H22A C22 H22C 109.5
H22B C22 H22C 109.5
P2 C23 H23A 109.5
P2 C23 H23B 109.5
H23A C23 H23B 109.5
P2 C23 H23C 109.5
H23A C23 H23C 109.5
H23B C23 H23C 109.5
P3 C31 H31A 109.5
P3 C31 H31B 109.5
H31A C31 H31B 109.5
P3 C31 H31C 109.5
H31A C31 H31C 109.5
H31B C31 H31C 109.5
P3 C32 H32A 109.5
P3 C32 H32B 109.5
H32A C32 H32B 109.5
P3 C32 H32C 109.5
H32A C32 H32C 109.5
H32B C32 H32C 109.5
P3 C33 H33A 109.5
P3 C33 H33B 109.5
H33A C33 H33B 109.5
P3 C33 H33C 109.5
H33A C33 H33C 109.5
H33B C33 H33C 109.5

loop_
_geom_bond_atom_site_label_1
_geom_bond_atom_site_label_2
_geom_bond_distance
Co1 C1 1.7470(10)
Co1 C2 1.7519(9)
Co1 P2 2.1996(3)
Co1 P3 2.2029(3)
Co1 P1 2.2489(3)
S1 O5 1.4363(9)
S1 O3 1.4400(8)
S1 O4 1.4430(8)
S1 C3 1.8250(10)
P1 C11 1.8185(9)
P1 C12 1.8190(10)
P1 C13 1.8192(10)
P2 C22 1.8084(9)
P2 C23 1.8097(9)
P2 C21 1.8132(9)
P3 C32 1.8105(10)
P3 C33 1.8106(9)
P3 C31 1.8132(10)
F1 C3 1.3289(12)
F2 C3 1.3345(12)
F3 C3 1.3310(13)
O1 C1 1.1475(13)
O2 C2 1.1485(11)
C11 H11A 0.9800
C11 H11B 0.9800
C11 H11C 0.9800
C12 H12A 0.9800
C12 H12B 0.9800
C12 H12C 0.9800
C13 H13A 0.9800
C13 H13B 0.9800
C13 H13C 0.9800
C21 H21A 0.9800
C21 H21B 0.9800
C21 H21C 0.9800
C22 H22A 0.9800
C22 H22B 0.9800
C22 H22C 0.9800
C23 H23A 0.9800
C23 H23B 0.9800
C23 H23C 0.9800
C31 H31A 0.9800
C31 H31B 0.9800
C31 H31C 0.9800
C32 H32A 0.9800
C32 H32B 0.9800
C32 H32C 0.9800
C33 H33A 0.9800
C33 H33B 0.9800
C33 H33C 0.9800

loop_
_geom_torsion_atom_site_label_1
_geom_torsion_atom_site_label_2
_geom_torsion_atom_site_label_3
_geom_torsion_atom_site_label_4
_geom_torsion
C1 Co1 P1 C11 -120.90(5)
C2 Co1 P1 C11 59.50(5)
P2 Co1 P1 C11 148.94(4)
P3 Co1 P1 C11 -31.53(4)
C1 Co1 P1 C12 -1.72(6)
C2 Co1 P1 C12 178.68(5)
P2 Co1 P1 C12 -91.88(4)
P3 Co1 P1 C12 87.65(4)
C1 Co1 P1 C13 118.12(5)
C2 Co1 P1 C13 -61.48(5)
P2 Co1 P1 C13 27.96(4)
P3 Co1 P1 C13 -152.51(4)
C1 Co1 P2 C22 67.45(5)
C2 Co1 P2 C22 -62.62(4)
P3 Co1 P2 C22 2.22(6)
P1 Co1 P2 C22 -179.71(3)
C1 Co1 P2 C23 -49.43(6)
C2 Co1 P2 C23 -179.50(5)
P3 Co1 P2 C23 -114.67(5)
P1 Co1 P2 C23 63.41(4)
C1 Co1 P2 C21 -174.48(5)
C2 Co1 P2 C21 55.46(5)
P3 Co1 P2 C21 120.29(5)
P1 Co1 P2 C21 -61.63(4)
C1 Co1 P3 C32 -178.12(6)
C2 Co1 P3 C32 -48.14(5)
P2 Co1 P3 C32 -112.81(6)
P1 Co1 P3 C32 69.12(5)
C1 Co1 P3 C33 54.97(5)
C2 Co1 P3 C33 -175.04(5)
P2 Co1 P3 C33 120.28(5)
P1 Co1 P3 C33 -57.79(4)
C1 Co1 P3 C31 -62.44(6)
C2 Co1 P3 C31 67.54(5)
P2 Co1 P3 C31 2.87(6)
P1 Co1 P3 C31 -175.21(4)
C2 Co1 C1 O1 -7.4(19)
P2 Co1 C1 O1 -90.3(19)
P3 Co1 C1 O1 76.9(19)
P1 Co1 C1 O1 173.1(19)
C1 Co1 C2 O2 -15.9(10)
P2 Co1 C2 O2 67.6(10)
P3 Co1 C2 O2 -99.7(10)
P1 Co1 C2 O2 163.6(10)
O5 S1 C3 F1 60.45(9)
O3 S1 C3 F1 -179.19(8)
O4 S1 C3 F1 -59.98(9)
O5 S1 C3 F3 -179.07(8)
O3 S1 C3 F3 -58.71(9)
O4 S1 C3 F3 60.50(8)
O5 S1 C3 F2 -59.56(9)
O3 S1 C3 F2 60.80(9)
O4 S1 C3 F2 -179.99(7)
